data_4102536
loop_
_publ_author_name
'Li Guo'
'Aaron M. Almeida'
'Weicheng Zhang'
'Andrew G. Reidenbach'
'Soo Hyuk Choi'
'Ilia A. Guzei'
'Samuel H. Gellman'

_publ_contact_author_address
;
Department of Chemistry
University of Wisconsin-Madison
1101 University Ave
Madison, WI  53706
USA
;
_publ_contact_author_email iguzei@chem.wisc.edu
_publ_contact_author_fax 608-262-0381
_publ_contact_author_name
;
Guzei, Ilia A. 
;
_publ_contact_author_phone 608-263-4694
_publ_section_title
;
 Helix Formation in Preorganized \b/\g-Peptide Foldamers: Hydrogen-Bond
 Analogy to the \a-Helix without \a-Amino Acid Residues
;
_journal_name_full 'Journal of the American Chemical Society'
_journal_page_first 7868
_journal_page_last 7869
_journal_paper_doi 10.1021/ja103233a
_journal_volume 132
_journal_year 2010
_chemical_absolute_configuration ad
_chemical_formula_moiety 'C44 H68 N4 O7, 0.61(C H Cl3)'
_chemical_formula_sum 'C44.61 H68.61 Cl1.83 N4 O7'
_chemical_formula_weight 837.84
_chemical_name_systematic ?
_space_group_IT_number 19
_symmetry_cell_setting orthorhombic
_symmetry_Int_Tables_number 19
_symmetry_space_group_name_Hall 'P 2ac 2ab'
_symmetry_space_group_name_H-M 'P 21 21 21'
_atom_sites_solution_hydrogens geom
_atom_sites_solution_primary direct
_atom_sites_solution_secondary difmap
_audit_creation_method
;
manual editing of the CIF file 
created by SHELXTL Ver. 6.10
and processed with modiCIfer-03272007. 
;
_audit_update_record
;
2009-08-07 # Formatted by publCIF
;
_cell_angle_alpha 90.00
_cell_angle_beta 90.00
_cell_angle_gamma 90.00
_cell_formula_units_Z 8
_cell_length_a 16.5029(4)
_cell_length_b 20.8999(5)
_cell_length_c 30.0805(7)
_cell_measurement_reflns_used 9704
_cell_measurement_temperature 100(2)
_cell_measurement_theta_max 69.62
_cell_measurement_theta_min 2.57
_cell_volume 10375.0(4)
_computing_cell_refinement 'SAINT Ver. 7.24A (Bruker-AXS, 2007)'
_computing_data_collection 'APEX2 Ver. 2.1-4 (Bruker-AXS, 2007)'
_computing_data_reduction 'SAINT Ver. 7.24A'
_computing_molecular_graphics SHELXTL
_computing_publication_material SHELXTL
_computing_structure_refinement SHELXTL
_computing_structure_solution 'SHELXTL (Sheldrick, 2008)'
_diffrn_ambient_temperature 100(2)
_diffrn_measured_fraction_theta_full 0.997
_diffrn_measured_fraction_theta_max 0.993
_diffrn_measurement_device_type 'Bruker SMART APEX2 area detector'
_diffrn_measurement_method '0.50\% \w and 0.5 \% \f scans'
_diffrn_radiation_monochromator graphite
_diffrn_radiation_source 'fine-focus sealed tube'
_diffrn_radiation_type Cu-K\a
_diffrn_radiation_wavelength 1.54178
_diffrn_reflns_av_R_equivalents 0.0521
_diffrn_reflns_av_sigmaI/netI 0.0341
_diffrn_reflns_limit_h_max 19
_diffrn_reflns_limit_h_min -20
_diffrn_reflns_limit_k_max 25
_diffrn_reflns_limit_k_min -25
_diffrn_reflns_limit_l_max 36
_diffrn_reflns_limit_l_min -35
_diffrn_reflns_number 133008
_diffrn_reflns_theta_full 67.00
_diffrn_reflns_theta_max 69.62
_diffrn_reflns_theta_min 2.57
_exptl_absorpt_coefficient_mu 1.411
_exptl_absorpt_correction_T_max 0.9089
_exptl_absorpt_correction_T_min 0.5914
_exptl_absorpt_correction_type multi-scan
_exptl_absorpt_process_details
;
SADABS  (Bruker-AXS, 2007)
;
_exptl_crystal_colour colourless
_exptl_crystal_density_diffrn 1.073
_exptl_crystal_density_method 'not measured'
_exptl_crystal_description needle
_exptl_crystal_F_000 3611
_exptl_crystal_size_max 0.42
_exptl_crystal_size_mid 0.08
_exptl_crystal_size_min 0.07
_platon_squeeze_details
;
The volume occupied by solvent is  0.0 percent of the unit cell.
;
_refine_diff_density_max 0.688
_refine_diff_density_min -0.261
_refine_diff_density_rms 0.048
_refine_ls_abs_structure_details 'Flack H D (1983), Acta Cryst. A39, 876-881'
_refine_ls_abs_structure_Flack 0.033(17)
_refine_ls_extinction_method none
_refine_ls_goodness_of_fit_ref 0.978
_refine_ls_hydrogen_treatment constr
_refine_ls_matrix_type full
_refine_ls_number_parameters 1083
_refine_ls_number_reflns 19287
_refine_ls_number_restraints 50
_refine_ls_restrained_S_all 0.985
_refine_ls_R_factor_all 0.0630
_refine_ls_R_factor_gt 0.0511
_refine_ls_shift/su_max 0.001
_refine_ls_shift/su_mean 0.000
_refine_ls_structure_factor_coef Fsqd
_refine_ls_weighting_details 'calc w=1/[\s^2^(Fo^2^)+(0.1017P)^2^+0.0000P] where P=(Fo^2^+2Fc^2^)/3'
_refine_ls_weighting_scheme calc
_refine_ls_wR_factor_gt 0.1353
_refine_ls_wR_factor_ref 0.1436
_reflns_number_gt 15714
_reflns_number_total 19287
_reflns_threshold_expression I>2\s(I)
_cod_data_source_file ja103233a_si_002.cif
_cod_data_source_block gellman119
_cod_original_sg_symbol_Hall 'P 2ac 2ab   '
_cod_original_sg_symbol_H-M 'P 21 21 21 '
_cod_database_code 4102536

loop_
_symmetry_equiv_pos_as_xyz
'x, y, z'
'-x+1/2, -y, z+1/2'
'-x, y+1/2, -z+1/2'
'x+1/2, -y+1/2, -z'

loop_
_atom_site_label
_atom_site_type_symbol
_atom_site_fract_x
_atom_site_fract_y
_atom_site_fract_z
_atom_site_U_iso_or_equiv
_atom_site_adp_type
_atom_site_occupancy
_atom_site_symmetry_multiplicity
_atom_site_calc_flag
_atom_site_refinement_flags
_atom_site_disorder_assembly
_atom_site_disorder_group
Cl1 Cl 0.65552(13) 0.43315(10) 0.27876(10) 0.0982(8) Uani 0.50 1 d PD A 1
Cl2 Cl 0.71080(11) 0.31522(9) 0.24120(9) 0.0853(6) Uani 0.50 1 d PD A 1
Cl3 Cl 0.58489(15) 0.38572(13) 0.19737(8) 0.0986(7) Uani 0.50 1 d PD A 1
C45 C 0.6284(3) 0.3661(2) 0.24896(17) 0.0696(11) Uani 0.50 1 d PD A 1
H45 H 0.5868 0.3424 0.2666 0.084 Uiso 0.50 1 calc PR A 1
Cl4 Cl 0.73154(13) 0.28449(13) 0.37333(7) 0.1359(8) Uani 0.72 1 d PD B 1
Cl5 Cl 0.56362(15) 0.30302(16) 0.39584(13) 0.1865(14) Uani 0.72 1 d PD B 1
Cl6 Cl 0.67582(10) 0.25839(8) 0.46189(5) 0.0922(4) Uani 0.72 1 d PD B 1
C46 C 0.6503(2) 0.2588(2) 0.40559(13) 0.0696(11) Uani 0.72 1 d PD B 1
H46 H 0.6383 0.2136 0.3969 0.084 Uiso 0.72 1 calc PR B 1
O1 O 0.98117(11) 0.78524(8) 0.32738(6) 0.0433(4) Uani 1 1 d . . .
O2 O 1.00863(11) 0.68196(9) 0.34736(6) 0.0437(4) Uani 1 1 d . . .
O3 O 0.93464(11) 0.52309(8) 0.32127(6) 0.0440(4) Uani 1 1 d . C .
O4 O 0.95462(12) 0.54172(10) 0.48182(6) 0.0530(5) Uani 1 1 d . . .
O5 O 1.14648(11) 0.39596(8) 0.41575(6) 0.0409(4) Uani 1 1 d . . .
O6 O 1.13354(14) 0.37989(13) 0.59416(7) 0.0696(7) Uani 1 1 d . . .
O7 O 1.17014(11) 0.45538(10) 0.54558(6) 0.0499(5) Uani 1 1 d . . .
N1 N 0.95106(13) 0.70617(10) 0.28101(7) 0.0389(5) Uani 1 1 d . . .
H1 H 0.9337 0.7372 0.2637 0.047 Uiso 1 1 calc R . .
N2 N 0.82478(13) 0.56847(10) 0.35320(7) 0.0393(5) Uani 1 1 d . C .
H2 H 0.7895 0.6000 0.3521 0.047 Uiso 1 1 calc R . .
N3 N 1.00487(14) 0.59330(10) 0.42223(7) 0.0419(5) Uani 1 1 d . . .
H3 H 0.9955 0.6205 0.4005 0.050 Uiso 1 1 calc R . .
N4 N 1.04594(13) 0.43307(11) 0.45959(7) 0.0420(5) Uani 1 1 d . . .
H4 H 1.0143 0.4655 0.4664 0.050 Uiso 1 1 calc R . .
C1 C 0.9928(2) 0.79196(16) 0.40915(10) 0.0593(8) Uani 1 1 d . . .
H1B H 0.9336 0.7959 0.4088 0.089 Uiso 1 1 calc R . .
H1C H 1.0150 0.8188 0.4329 0.089 Uiso 1 1 calc R . .
H1A H 1.0078 0.7472 0.4144 0.089 Uiso 1 1 calc R . .
C2 C 1.11584(19) 0.79762(16) 0.35893(13) 0.0645(9) Uani 1 1 d . . .
H2A H 1.1238 0.7516 0.3634 0.097 Uiso 1 1 calc R . .
H2C H 1.1477 0.8214 0.3809 0.097 Uiso 1 1 calc R . .
H2B H 1.1336 0.8094 0.3289 0.097 Uiso 1 1 calc R . .
C3 C 1.0133(2) 0.88521(15) 0.35799(12) 0.0591(8) Uani 1 1 d . . .
H3A H 1.0380 0.8989 0.3300 0.089 Uiso 1 1 calc R . .
H3C H 1.0380 0.9087 0.3827 0.089 Uiso 1 1 calc R . .
H3B H 0.9550 0.8940 0.3572 0.089 Uiso 1 1 calc R . .
C4 C 1.02696(18) 0.81377(14) 0.36441(10) 0.0489(7) Uani 1 1 d . . .
C5 C 0.98210(16) 0.72079(12) 0.32076(8) 0.0380(5) Uani 1 1 d . . .
C6 C 0.94511(15) 0.64067(11) 0.26561(8) 0.0356(5) Uani 1 1 d . C .
H6 H 0.9931 0.6161 0.2766 0.043 Uiso 1 1 calc R . .
C7 C 0.94248(16) 0.63674(12) 0.21455(8) 0.0403(6) Uani 1 1 d D . .
H7AB H 0.9078 0.6709 0.2020 0.048 Uiso 0.729(5) 1 calc PR C 1
H7AA H 0.9975 0.6404 0.2017 0.048 Uiso 0.729(5) 1 calc PR C 1
H7BC H 0.9512 0.6795 0.2012 0.048 Uiso 0.271(5) 1 calc PR C 2
H7BD H 0.9847 0.6072 0.2034 0.048 Uiso 0.271(5) 1 calc PR C 2
C8 C 0.9071(2) 0.57198(17) 0.20586(12) 0.0477(9) Uani 0.729(5) 1 d PD C 1
H8A H 0.9481 0.5380 0.2104 0.057 Uiso 0.729(5) 1 calc PR C 1
H8B H 0.8858 0.5690 0.1752 0.057 Uiso 0.729(5) 1 calc PR C 1
C8B C 0.8592(4) 0.6120(4) 0.2033(2) 0.0477(9) Uani 0.271(5) 1 d PD C 2
H8BB H 0.8194 0.6474 0.2022 0.057 Uiso 0.271(5) 1 calc PR C 2
H8BA H 0.8594 0.5898 0.1743 0.057 Uiso 0.271(5) 1 calc PR C 2
C9 C 0.83910(17) 0.56658(17) 0.23982(9) 0.0543(7) Uani 1 1 d D . .
H9AA H 0.8303 0.5213 0.2482 0.065 Uiso 0.729(5) 1 calc PR C 1
H9AB H 0.7880 0.5839 0.2275 0.065 Uiso 0.729(5) 1 calc PR C 1
H9BC H 0.8700 0.5262 0.2372 0.065 Uiso 0.271(5) 1 calc PR C 2
H9BD H 0.7804 0.5569 0.2408 0.065 Uiso 0.271(5) 1 calc PR C 2
C10 C 0.86662(15) 0.60651(13) 0.28112(8) 0.0386(5) Uani 1 1 d . C .
H10 H 0.8243 0.6391 0.2885 0.046 Uiso 1 1 calc R . .
C11 C 0.87975(14) 0.56303(12) 0.32031(8) 0.0361(5) Uani 1 1 d . . .
C12 C 0.82156(16) 0.52410(12) 0.39041(9) 0.0440(6) Uani 1 1 d . . .
H12 H 0.8766 0.5048 0.3940 0.053 Uiso 1 1 calc R C .
C13 C 0.76161(17) 0.46984(15) 0.38142(14) 0.0601(8) Uani 1 1 d . C .
H13A H 0.7666 0.4370 0.4050 0.072 Uiso 1 1 calc R . .
H13B H 0.7747 0.4494 0.3526 0.072 Uiso 1 1 calc R . .
C14 C 0.67394(19) 0.49537(17) 0.38028(15) 0.0708(10) Uani 1 1 d . . .
H14B H 0.6676 0.5251 0.3549 0.085 Uiso 1 1 calc R C .
H14A H 0.6359 0.4592 0.3759 0.085 Uiso 1 1 calc R . .
C15 C 0.6533(2) 0.52977(19) 0.42300(14) 0.0773(12) Uani 1 1 d . C .
H15B H 0.5979 0.5476 0.4208 0.093 Uiso 1 1 calc R . .
H15A H 0.6540 0.4988 0.4479 0.093 Uiso 1 1 calc R . .
C16 C 0.7120(2) 0.58299(17) 0.43266(11) 0.0629(9) Uani 1 1 d . . .
H16B H 0.6983 0.6024 0.4617 0.075 Uiso 1 1 calc R C .
H16A H 0.7063 0.6165 0.4096 0.075 Uiso 1 1 calc R . .
C17 C 0.80070(18) 0.55963(15) 0.43370(10) 0.0521(7) Uani 1 1 d . C .
H17 H 0.8046 0.5276 0.4583 0.062 Uiso 1 1 calc R . .
C21 C 0.94556(18) 0.58009(14) 0.45061(8) 0.0454(6) Uani 1 1 d D C .
C18 C 0.8636(2) 0.61217(15) 0.44377(9) 0.0534(7) Uani 1 1 d D . .
H18 H 0.8664 0.6435 0.4187 0.064 Uiso 0.699(6) 1 calc PR C 1
H18A H 0.8692 0.6367 0.4154 0.064 Uiso 0.301(6) 1 calc PR C 2
C19 C 0.8377(4) 0.6467(3) 0.48785(17) 0.0639(19) Uani 0.699(6) 1 d PD C 1
H19B H 0.7829 0.6652 0.4843 0.077 Uiso 0.699(6) 1 calc PR C 1
H19A H 0.8358 0.6153 0.5125 0.077 Uiso 0.699(6) 1 calc PR C 1
C20 C 0.8978(3) 0.6994(3) 0.49899(16) 0.0649(12) Uani 0.699(6) 1 d PD C 1
H20A H 0.9526 0.6814 0.5004 0.097 Uiso 0.699(6) 1 calc PR C 1
H20C H 0.8838 0.7183 0.5278 0.097 Uiso 0.699(6) 1 calc PR C 1
H20B H 0.8958 0.7325 0.4759 0.097 Uiso 0.699(6) 1 calc PR C 1
C19B C 0.8605(12) 0.6644(5) 0.4812(3) 0.0639(19) Uani 0.301(6) 1 d PD C 2
H19C H 0.9121 0.6886 0.4812 0.077 Uiso 0.301(6) 1 calc PR C 2
H19D H 0.8162 0.6949 0.4746 0.077 Uiso 0.301(6) 1 calc PR C 2
C20B C 0.8471(7) 0.6360(6) 0.5272(3) 0.0649(12) Uani 0.301(6) 1 d PD C 2
H20D H 0.7956 0.6127 0.5277 0.097 Uiso 0.301(6) 1 calc PR C 2
H20F H 0.8455 0.6705 0.5493 0.097 Uiso 0.301(6) 1 calc PR C 2
H20E H 0.8915 0.6066 0.5343 0.097 Uiso 0.301(6) 1 calc PR C 2
C22 C 1.08544(16) 0.56416(12) 0.42574(8) 0.0376(5) Uani 1 1 d . . .
H22 H 1.0978 0.5555 0.4577 0.045 Uiso 1 1 calc R . .
C23 C 1.15096(18) 0.60829(13) 0.40647(8) 0.0445(6) Uani 1 1 d . . .
H23B H 1.2008 0.6067 0.4247 0.053 Uiso 1 1 calc R . .
H23A H 1.1315 0.6531 0.4050 0.053 Uiso 1 1 calc R . .
C24 C 1.16667(17) 0.58172(12) 0.35964(8) 0.0423(6) Uani 1 1 d . . .
H24A H 1.1235 0.5947 0.3387 0.051 Uiso 1 1 calc R . .
H24B H 1.2198 0.5961 0.3480 0.051 Uiso 1 1 calc R . .
C25 C 1.16571(15) 0.50966(13) 0.36762(8) 0.0385(5) Uani 1 1 d . . .
H25B H 1.2166 0.4952 0.3819 0.046 Uiso 1 1 calc R . .
H25A H 1.1581 0.4860 0.3394 0.046 Uiso 1 1 calc R . .
C26 C 1.09263(14) 0.50044(12) 0.39885(7) 0.0330(5) Uani 1 1 d . . .
H26 H 1.0433 0.4972 0.3797 0.040 Uiso 1 1 calc R . .
C27 C 1.09760(15) 0.43922(12) 0.42576(8) 0.0359(5) Uani 1 1 d . . .
C28 C 1.04027(18) 0.37430(14) 0.48566(9) 0.0476(6) Uani 1 1 d . . .
H28 H 1.0963 0.3607 0.4941 0.057 Uiso 1 1 calc R . .
C29 C 1.0012(2) 0.32062(16) 0.45799(11) 0.0621(8) Uani 1 1 d . . .
H29A H 1.0328 0.3142 0.4304 0.075 Uiso 1 1 calc R . .
H29B H 1.0024 0.2802 0.4751 0.075 Uiso 1 1 calc R . .
C30 C 0.9143(2) 0.3369(2) 0.44624(12) 0.0709(10) Uani 1 1 d . . .
H30A H 0.8901 0.3013 0.4290 0.085 Uiso 1 1 calc R . .
H30B H 0.9132 0.3758 0.4275 0.085 Uiso 1 1 calc R . .
C31 C 0.8647(2) 0.3482(2) 0.48851(12) 0.0757(11) Uani 1 1 d . . .
H31A H 0.8093 0.3621 0.4801 0.091 Uiso 1 1 calc R . .
H31B H 0.8599 0.3075 0.5051 0.091 Uiso 1 1 calc R . .
C32 C 0.9023(2) 0.39830(19) 0.51843(11) 0.0657(9) Uani 1 1 d . . .
H32B H 0.8718 0.3997 0.5468 0.079 Uiso 1 1 calc R . .
H32A H 0.8970 0.4407 0.5041 0.079 Uiso 1 1 calc R . .
C33 C 0.99145(18) 0.38599(17) 0.52850(10) 0.0548(7) Uani 1 1 d . . .
H33 H 0.9940 0.3455 0.5462 0.066 Uiso 1 1 calc R . .
C34 C 1.02943(18) 0.43940(16) 0.55766(9) 0.0530(7) Uani 1 1 d . . .
H34 H 1.0291 0.4804 0.5405 0.064 Uiso 1 1 calc R . .
C35 C 0.9827(2) 0.4492(2) 0.60142(11) 0.0673(9) Uani 1 1 d . . .
H35A H 0.9263 0.4619 0.5945 0.081 Uiso 1 1 calc R . .
H35B H 0.9808 0.4082 0.6178 0.081 Uiso 1 1 calc R . .
C36 C 1.0209(3) 0.4996(2) 0.63066(12) 0.0809(11) Uani 1 1 d . . .
H36B H 1.0191 0.5411 0.6155 0.121 Uiso 1 1 calc R . .
H36A H 1.0773 0.4881 0.6368 0.121 Uiso 1 1 calc R . .
H36C H 0.9909 0.5025 0.6587 0.121 Uiso 1 1 calc R . .
C37 C 1.11514(19) 0.42184(16) 0.56802(9) 0.0529(7) Uani 1 1 d . . .
C38 C 1.25332(18) 0.43444(17) 0.55208(10) 0.0568(8) Uani 1 1 d . . .
H38A H 1.2596 0.3896 0.5420 0.068 Uiso 1 1 calc R . .
H38B H 1.2676 0.4365 0.5840 0.068 Uiso 1 1 calc R . .
C39 C 1.30811(16) 0.47752(14) 0.52574(9) 0.0446(6) Uani 1 1 d . . .
C40 C 1.36405(19) 0.51435(16) 0.54679(9) 0.0534(7) Uani 1 1 d . . .
H40 H 1.3673 0.5138 0.5783 0.064 Uiso 1 1 calc R . .
C41 C 1.4169(2) 0.55310(17) 0.52236(11) 0.0607(8) Uani 1 1 d . . .
H41 H 1.4560 0.5787 0.5373 0.073 Uiso 1 1 calc R . .
C42 C 1.41219(19) 0.55408(16) 0.47623(11) 0.0558(7) Uani 1 1 d . . .
H42 H 1.4477 0.5803 0.4593 0.067 Uiso 1 1 calc R . .
C43 C 1.35530(19) 0.51647(15) 0.45540(9) 0.0515(7) Uani 1 1 d . . .
H43 H 1.3517 0.5168 0.4239 0.062 Uiso 1 1 calc R . .
C44 C 1.30361(17) 0.47846(14) 0.47949(9) 0.0464(6) Uani 1 1 d . . .
H44 H 1.2647 0.4527 0.4646 0.056 Uiso 1 1 calc R . .
O1A O 0.87646(9) 1.04363(7) 0.24947(5) 0.0322(3) Uani 1 1 d . . .
O2A O 0.82749(10) 0.94366(8) 0.26517(6) 0.0379(4) Uani 1 1 d . . .
O3A O 0.85444(10) 0.78289(8) 0.22640(6) 0.0391(4) Uani 1 1 d . E .
O4A O 0.56664(10) 0.81617(8) 0.23495(6) 0.0387(4) Uani 1 1 d . . .
O5A O 0.70622(11) 0.66940(9) 0.33724(6) 0.0472(4) Uani 1 1 d . . .
O6A O 0.47790(16) 0.62376(10) 0.38436(7) 0.0660(6) Uani 1 1 d . . .
O7A O 0.51531(11) 0.72594(9) 0.39299(6) 0.0417(4) Uani 1 1 d . . .
N1A N 0.95026(12) 0.95852(9) 0.23309(7) 0.0336(4) Uani 1 1 d . . .
H1AD H 0.9852 0.9868 0.2230 0.040 Uiso 1 1 calc R . .
N2A N 0.80513(12) 0.82547(9) 0.16301(7) 0.0335(4) Uani 1 1 d . E .
H2AD H 0.8110 0.8548 0.1423 0.040 Uiso 1 1 calc R . .
N3A N 0.67947(12) 0.86407(9) 0.26036(6) 0.0345(4) Uani 1 1 d . . .
H3AD H 0.7212 0.8885 0.2538 0.041 Uiso 1 1 calc R . .
N4A N 0.60991(12) 0.70959(9) 0.29192(7) 0.0339(4) Uani 1 1 d . . .
H4A H 0.5906 0.7432 0.2778 0.041 Uiso 1 1 calc R . .
C1A C 0.72739(15) 1.05727(13) 0.25403(9) 0.0414(6) Uani 1 1 d . . .
H1AA H 0.7133 1.0148 0.2655 0.062 Uiso 1 1 calc R . .
H1AB H 0.7295 1.0560 0.2215 0.062 Uiso 1 1 calc R . .
H1AC H 0.6863 1.0883 0.2635 0.062 Uiso 1 1 calc R . .
C2A C 0.8166(2) 1.06582(15) 0.32216(9) 0.0502(7) Uani 1 1 d . . .
H2AB H 0.8705 1.0787 0.3325 0.075 Uiso 1 1 calc R . .
H2AA H 0.8081 1.0203 0.3285 0.075 Uiso 1 1 calc R . .
H2AC H 0.7753 1.0912 0.3376 0.075 Uiso 1 1 calc R . .
C3A C 0.82647(17) 1.14709(11) 0.26075(9) 0.0431(6) Uani 1 1 d . . .
H3AC H 0.7834 1.1739 0.2732 0.065 Uiso 1 1 calc R . .
H3AA H 0.8279 1.1522 0.2284 0.065 Uiso 1 1 calc R . .
H3AB H 0.8787 1.1600 0.2733 0.065 Uiso 1 1 calc R . .
C4A C 0.81007(15) 1.07720(12) 0.27221(8) 0.0368(5) Uani 1 1 d . . .
C5A C 0.88044(14) 0.97864(11) 0.25039(7) 0.0303(5) Uani 1 1 d . . .
C6A C 0.96988(14) 0.89039(11) 0.23058(8) 0.0350(5) Uani 1 1 d . E .
H6A H 0.9457 0.8681 0.2568 0.042 Uiso 1 1 calc R . .
C7A C 1.06272(15) 0.87966(13) 0.23072(9) 0.0445(6) Uani 1 1 d D . .
H7AF H 1.0908 0.9132 0.2133 0.053 Uiso 0.50 1 calc PR D 1
H7AE H 1.0843 0.8796 0.2614 0.053 Uiso 0.50 1 calc PR D 1
H7AH H 1.0916 0.9206 0.2355 0.053 Uiso 0.50 1 calc PR D 2
H7AG H 1.0783 0.8494 0.2545 0.053 Uiso 0.50 1 calc PR D 2
C8A C 1.0724(3) 0.8148(2) 0.20924(17) 0.0510(10) Uani 0.50 1 d PD E 1
H8AB H 1.1276 0.8097 0.1968 0.061 Uiso 0.50 1 calc PR E 1
H8AA H 1.0626 0.7802 0.2311 0.061 Uiso 0.50 1 calc PR E 1
C8C C 1.0825(3) 0.8527(3) 0.18623(16) 0.0510(10) Uani 0.50 1 d PD E 2
H8CA H 1.1317 0.8258 0.1878 0.061 Uiso 0.50 1 calc PR E 2
H8CB H 1.0919 0.8875 0.1645 0.061 Uiso 0.50 1 calc PR E 2
C9A C 1.01023(15) 0.81326(13) 0.17301(9) 0.0429(6) Uani 1 1 d D . .
H9AE H 0.9904 0.7690 0.1685 0.051 Uiso 0.50 1 calc PR E 1
H9AF H 1.0340 0.8287 0.1448 0.051 Uiso 0.50 1 calc PR E 1
H9AG H 1.0090 0.7719 0.1891 0.051 Uiso 0.50 1 calc PR E 2
H9AH H 1.0093 0.8051 0.1406 0.051 Uiso 0.50 1 calc PR E 2
C10A C 0.93956(14) 0.85732(11) 0.18742(8) 0.0346(5) Uani 1 1 d . E .
H10A H 0.9304 0.8905 0.1640 0.042 Uiso 1 1 calc R . .
C11A C 0.86246(14) 0.81955(11) 0.19413(8) 0.0338(5) Uani 1 1 d . . .
C12A C 0.73255(14) 0.78470(11) 0.16217(8) 0.0343(5) Uani 1 1 d . . .
H12A H 0.7240 0.7671 0.1927 0.041 Uiso 1 1 calc R E .
C13A C 0.74549(17) 0.72865(13) 0.13036(9) 0.0450(6) Uani 1 1 d . E .
H13C H 0.7002 0.6980 0.1337 0.054 Uiso 1 1 calc R . .
H13D H 0.7962 0.7062 0.1384 0.054 Uiso 1 1 calc R . .
C14A C 0.75048(18) 0.75024(15) 0.08190(9) 0.0490(7) Uani 1 1 d . . .
H14C H 0.7545 0.7123 0.0623 0.059 Uiso 1 1 calc R E .
H14D H 0.7998 0.7765 0.0775 0.059 Uiso 1 1 calc R . .
C15A C 0.67522(18) 0.78957(15) 0.06909(9) 0.0490(7) Uani 1 1 d . E .
H15D H 0.6818 0.8060 0.0384 0.059 Uiso 1 1 calc R . .
H15C H 0.6269 0.7615 0.0696 0.059 Uiso 1 1 calc R . .
C16A C 0.66180(16) 0.84608(13) 0.10087(8) 0.0411(6) Uani 1 1 d . . .
H16D H 0.6109 0.8683 0.0928 0.049 Uiso 1 1 calc R E .
H16C H 0.7070 0.8769 0.0977 0.049 Uiso 1 1 calc R . .
C17A C 0.65686(14) 0.82383(12) 0.14918(8) 0.0350(5) Uani 1 1 d . E .
H17A H 0.6094 0.7943 0.1513 0.042 Uiso 1 1 calc R . .
C18A C 0.64132(15) 0.87932(11) 0.18257(8) 0.0345(5) Uani 1 1 d . . .
H18B H 0.6904 0.9073 0.1837 0.041 Uiso 1 1 calc R E .
C19A C 0.56726(16) 0.92032(12) 0.16982(9) 0.0400(6) Uani 1 1 d . E .
H19F H 0.5767 0.9391 0.1400 0.048 Uiso 1 1 calc R . .
H19E H 0.5192 0.8922 0.1677 0.048 Uiso 1 1 calc R . .
C20A C 0.5490(2) 0.97377(15) 0.20220(12) 0.0577(8) Uani 1 1 d . . .
H20G H 0.5378 0.9556 0.2316 0.087 Uiso 1 1 calc R E .
H20I H 0.5016 0.9978 0.1919 0.087 Uiso 1 1 calc R . .
H20H H 0.5958 1.0025 0.2041 0.087 Uiso 1 1 calc R . .
C21A C 0.62672(14) 0.85069(11) 0.22853(8) 0.0318(5) Uani 1 1 d . E .
C22A C 0.67162(15) 0.84004(12) 0.30605(8) 0.0358(5) Uani 1 1 d . . .
H22A H 0.6132 0.8306 0.3121 0.043 Uiso 1 1 calc R . .
C23A C 0.7016(2) 0.88890(14) 0.34016(9) 0.0503(7) Uani 1 1 d . . .
H23C H 0.7102 0.9311 0.3260 0.060 Uiso 1 1 calc R . .
H23D H 0.6619 0.8938 0.3646 0.060 Uiso 1 1 calc R . .
C24A C 0.7807(2) 0.86265(18) 0.35767(10) 0.0619(9) Uani 1 1 d . . .
H24C H 0.8262 0.8737 0.3376 0.074 Uiso 1 1 calc R . .
H24D H 0.7924 0.8796 0.3877 0.074 Uiso 1 1 calc R . .
C25A C 0.76728(17) 0.79143(16) 0.35903(9) 0.0532(8) Uani 1 1 d . . .
H25D H 0.7339 0.7790 0.3850 0.064 Uiso 1 1 calc R . .
H25C H 0.8194 0.7680 0.3601 0.064 Uiso 1 1 calc R . .
C26A C 0.72202(14) 0.77863(13) 0.31497(8) 0.0373(5) Uani 1 1 d . . .
H26A H 0.7639 0.7759 0.2910 0.045 Uiso 1 1 calc R . .
C27A C 0.67831(14) 0.71523(11) 0.31582(8) 0.0339(5) Uani 1 1 d . . .
C28A C 0.56677(16) 0.64822(12) 0.28899(9) 0.0382(5) Uani 1 1 d . . .
H28A H 0.5793 0.6230 0.3164 0.046 Uiso 1 1 calc R . .
C29A C 0.59641(19) 0.61024(13) 0.24881(10) 0.0507(7) Uani 1 1 d . . .
H29D H 0.6562 0.6071 0.2498 0.061 Uiso 1 1 calc R . .
H29C H 0.5741 0.5663 0.2502 0.061 Uiso 1 1 calc R . .
C30A C 0.57105(18) 0.64125(15) 0.20530(10) 0.0509(7) Uani 1 1 d . . .
H30C H 0.5899 0.6147 0.1801 0.061 Uiso 1 1 calc R . .
H30D H 0.5965 0.6840 0.2027 0.061 Uiso 1 1 calc R . .
C31A C 0.47901(18) 0.64809(16) 0.20328(10) 0.0544(7) Uani 1 1 d . . .
H31C H 0.4537 0.6052 0.2038 0.065 Uiso 1 1 calc R . .
H31D H 0.4634 0.6693 0.1751 0.065 Uiso 1 1 calc R . .
C32A C 0.44815(17) 0.68755(13) 0.24265(9) 0.0452(6) Uani 1 1 d . . .
H32C H 0.3882 0.6893 0.2417 0.054 Uiso 1 1 calc R . .
H32D H 0.4688 0.7319 0.2401 0.054 Uiso 1 1 calc R . .
C33A C 0.47518(16) 0.65911(12) 0.28727(9) 0.0419(6) Uani 1 1 d . . .
H33A H 0.4490 0.6161 0.2898 0.050 Uiso 1 1 calc R . .
C34A C 0.44507(15) 0.69929(13) 0.32698(9) 0.0424(6) Uani 1 1 d . . .
H34A H 0.4598 0.7451 0.3220 0.051 Uiso 1 1 calc R . .
C35A C 0.35284(18) 0.6941(2) 0.33317(12) 0.0705(10) Uani 1 1 d . . .
H35D H 0.3256 0.7105 0.3062 0.085 Uiso 1 1 calc R . .
H35C H 0.3380 0.6484 0.3365 0.085 Uiso 1 1 calc R . .
C36A C 0.3223(2) 0.7311(2) 0.37350(13) 0.0772(11) Uani 1 1 d . . .
H36D H 0.3486 0.7148 0.4004 0.116 Uiso 1 1 calc R . .
H36E H 0.2635 0.7258 0.3761 0.116 Uiso 1 1 calc R . .
H36F H 0.3351 0.7766 0.3699 0.116 Uiso 1 1 calc R . .
C37A C 0.48099(17) 0.67744(13) 0.37022(9) 0.0447(6) Uani 1 1 d . . .
C38A C 0.5440(2) 0.71065(15) 0.43699(10) 0.0535(7) Uani 1 1 d . . .
H38C H 0.5758 0.6705 0.4362 0.064 Uiso 1 1 calc R . .
H38D H 0.4974 0.7043 0.4572 0.064 Uiso 1 1 calc R . .
C39A C 0.59571(17) 0.76423(14) 0.45355(9) 0.0467(6) Uani 1 1 d . . .
C40A C 0.58490(19) 0.82754(15) 0.43960(10) 0.0534(7) Uani 1 1 d . . .
H40A H 0.5426 0.8377 0.4194 0.064 Uiso 1 1 calc R . .
C41A C 0.6357(2) 0.87546(17) 0.45510(9) 0.0577(8) Uani 1 1 d . . .
H41A H 0.6282 0.9183 0.4454 0.069 Uiso 1 1 calc R . .
C42A C 0.6968(2) 0.86117(19) 0.48439(10) 0.0612(9) Uani 1 1 d . . .
H42A H 0.7326 0.8938 0.4942 0.073 Uiso 1 1 calc R . .
C43A C 0.7062(2) 0.7996(2) 0.49950(13) 0.0756(11) Uani 1 1 d . . .
H43A H 0.7477 0.7899 0.5203 0.091 Uiso 1 1 calc R . .
C44A C 0.6555(2) 0.75185(18) 0.48447(10) 0.0644(9) Uani 1 1 d . . .
H44A H 0.6619 0.7096 0.4956 0.077 Uiso 1 1 calc R . .

loop_
_atom_site_aniso_label
_atom_site_aniso_U_11
_atom_site_aniso_U_22
_atom_site_aniso_U_33
_atom_site_aniso_U_23
_atom_site_aniso_U_13
_atom_site_aniso_U_12
Cl1 0.0699(11) 0.0622(10) 0.162(2) -0.0393(13) -0.0156(13) -0.0035(9)
Cl2 0.0634(10) 0.0654(10) 0.1272(18) -0.0160(11) 0.0057(10) 0.0077(8)
Cl3 0.0998(16) 0.0988(16) 0.0973(15) 0.0325(13) -0.0121(12) -0.0172(13)
C45 0.053(2) 0.056(2) 0.100(3) 0.001(2) 0.009(2) -0.0084(17)
Cl4 0.1114(14) 0.182(2) 0.1140(14) 0.0391(15) 0.0125(11) -0.0503(15)
Cl5 0.1114(16) 0.208(3) 0.240(3) 0.070(3) -0.0403(18) 0.0646(18)
Cl6 0.0978(10) 0.0859(9) 0.0930(10) -0.0005(8) -0.0216(8) -0.0188(8)
C46 0.053(2) 0.056(2) 0.100(3) 0.001(2) 0.009(2) -0.0084(17)
O1 0.0520(10) 0.0349(9) 0.0429(9) -0.0050(8) -0.0114(8) 0.0041(8)
O2 0.0550(11) 0.0401(9) 0.0359(9) 0.0040(8) -0.0084(8) 0.0034(8)
O3 0.0402(9) 0.0397(9) 0.0521(11) 0.0034(8) 0.0065(8) 0.0113(8)
O4 0.0575(12) 0.0670(13) 0.0344(9) 0.0167(9) 0.0078(8) 0.0154(10)
O5 0.0475(10) 0.0391(9) 0.0360(9) 0.0010(8) -0.0014(7) 0.0030(8)
O6 0.0674(14) 0.0877(17) 0.0537(12) 0.0391(12) -0.0022(10) 0.0043(12)
O7 0.0463(10) 0.0653(12) 0.0383(9) 0.0173(9) 0.0008(8) 0.0040(9)
N1 0.0528(12) 0.0318(11) 0.0322(10) 0.0009(8) -0.0062(9) 0.0074(9)
N2 0.0375(11) 0.0374(11) 0.0431(11) 0.0025(9) 0.0075(9) 0.0074(9)
N3 0.0576(14) 0.0401(11) 0.0282(10) 0.0059(9) 0.0024(9) 0.0106(10)
N4 0.0400(11) 0.0460(12) 0.0401(11) 0.0124(10) 0.0039(9) 0.0018(10)
C1 0.067(2) 0.0635(19) 0.0476(16) -0.0107(15) -0.0143(14) -0.0003(16)
C2 0.0460(16) 0.0552(19) 0.092(3) -0.0024(17) -0.0126(16) 0.0028(14)
C3 0.0637(19) 0.0453(16) 0.068(2) -0.0146(15) -0.0146(15) 0.0018(14)
C4 0.0490(15) 0.0465(15) 0.0512(15) -0.0069(13) -0.0134(12) -0.0012(12)
C5 0.0442(13) 0.0350(12) 0.0350(12) 0.0006(11) 0.0002(10) 0.0056(11)
C6 0.0422(13) 0.0333(12) 0.0313(11) 0.0006(10) 0.0016(10) 0.0057(10)
C7 0.0453(14) 0.0432(14) 0.0325(12) 0.0003(11) 0.0016(10) 0.0072(11)
C8 0.052(2) 0.053(2) 0.0375(17) 0.0000(16) -0.0050(15) 0.0055(16)
C8B 0.052(2) 0.053(2) 0.0375(17) 0.0000(16) -0.0050(15) 0.0055(16)
C9 0.0432(15) 0.074(2) 0.0459(15) -0.0039(15) -0.0066(12) -0.0104(14)
C10 0.0341(13) 0.0430(14) 0.0386(12) 0.0020(11) 0.0028(10) 0.0079(11)
C11 0.0353(12) 0.0327(12) 0.0403(12) -0.0031(10) 0.0011(10) 0.0006(10)
C12 0.0401(13) 0.0386(13) 0.0535(15) 0.0153(12) 0.0094(11) 0.0116(11)
C13 0.0401(15) 0.0466(16) 0.093(2) 0.0212(16) 0.0048(15) 0.0046(13)
C14 0.0444(16) 0.0574(19) 0.111(3) 0.030(2) 0.0101(17) 0.0022(15)
C15 0.0473(18) 0.088(3) 0.097(3) 0.049(2) 0.0283(18) 0.0238(18)
C16 0.0611(19) 0.077(2) 0.0507(17) 0.0210(16) 0.0198(14) 0.0316(17)
C17 0.0516(16) 0.0575(17) 0.0472(15) 0.0193(14) 0.0149(12) 0.0209(14)
C21 0.0554(16) 0.0512(16) 0.0295(12) 0.0002(12) 0.0028(11) 0.0114(13)
C18 0.0655(18) 0.0574(17) 0.0372(14) 0.0041(13) 0.0046(12) 0.0236(15)
C19 0.058(5) 0.090(4) 0.044(2) -0.011(3) 0.008(2) 0.028(3)
C20 0.058(2) 0.086(3) 0.052(2) -0.023(2) 0.0057(19) 0.009(2)
C19B 0.058(5) 0.090(4) 0.044(2) -0.011(3) 0.008(2) 0.028(3)
C20B 0.058(2) 0.086(3) 0.052(2) -0.023(2) 0.0057(19) 0.009(2)
C22 0.0501(14) 0.0396(13) 0.0230(11) 0.0011(10) -0.0008(9) 0.0003(11)
C23 0.0600(17) 0.0397(14) 0.0339(12) -0.0029(11) -0.0031(11) -0.0069(12)
C24 0.0529(16) 0.0421(14) 0.0318(12) -0.0009(10) 0.0013(11) -0.0129(12)
C25 0.0416(13) 0.0448(14) 0.0289(11) -0.0011(10) 0.0011(10) -0.0081(11)
C26 0.0373(12) 0.0380(13) 0.0238(10) 0.0044(10) -0.0005(9) -0.0023(10)
C27 0.0384(13) 0.0399(13) 0.0292(11) 0.0031(10) -0.0005(9) -0.0022(11)
C28 0.0514(16) 0.0472(15) 0.0443(14) 0.0195(13) 0.0028(12) -0.0035(12)
C29 0.074(2) 0.0560(18) 0.0569(18) 0.0230(15) -0.0031(15) -0.0170(16)
C30 0.068(2) 0.086(3) 0.0586(19) 0.0258(19) -0.0108(16) -0.0290(19)
C31 0.060(2) 0.098(3) 0.069(2) 0.035(2) -0.0022(17) -0.019(2)
C32 0.0498(17) 0.095(3) 0.0524(17) 0.0338(18) 0.0069(14) -0.0087(17)
C33 0.0492(16) 0.070(2) 0.0455(15) 0.0256(15) 0.0002(12) -0.0046(15)
C34 0.0496(16) 0.0693(19) 0.0401(14) 0.0247(14) 0.0050(12) 0.0038(14)
C35 0.0626(19) 0.093(3) 0.0465(16) 0.0186(18) 0.0156(14) 0.0013(19)
C36 0.093(3) 0.098(3) 0.0525(19) 0.012(2) 0.0259(19) 0.000(2)
C37 0.0546(17) 0.070(2) 0.0345(13) 0.0145(14) 0.0023(12) 0.0077(15)
C38 0.0519(17) 0.070(2) 0.0486(16) 0.0165(15) -0.0030(13) 0.0096(15)
C39 0.0445(14) 0.0539(16) 0.0353(13) 0.0007(12) -0.0003(10) 0.0084(12)
C40 0.0567(17) 0.0690(19) 0.0344(13) -0.0086(14) -0.0019(12) 0.0036(15)
C41 0.0556(18) 0.069(2) 0.0578(18) -0.0143(16) -0.0063(14) -0.0058(16)
C42 0.0516(17) 0.0609(19) 0.0547(17) 0.0063(15) 0.0072(13) -0.0007(14)
C43 0.0555(17) 0.0634(18) 0.0356(13) -0.0008(13) 0.0027(12) 0.0048(14)
C44 0.0496(15) 0.0529(16) 0.0368(13) -0.0051(12) -0.0030(11) 0.0004(13)
O1A 0.0341(8) 0.0298(8) 0.0328(8) 0.0020(7) 0.0029(6) -0.0028(6)
O2A 0.0376(9) 0.0365(9) 0.0394(9) 0.0052(7) 0.0050(7) -0.0028(7)
O3A 0.0408(9) 0.0337(9) 0.0429(9) 0.0059(8) -0.0018(7) 0.0001(7)
O4A 0.0363(9) 0.0370(9) 0.0429(9) 0.0037(8) -0.0050(7) -0.0077(7)
O5A 0.0481(11) 0.0449(10) 0.0486(10) 0.0109(9) -0.0016(8) 0.0143(8)
O6A 0.0975(17) 0.0445(12) 0.0560(12) 0.0020(10) 0.0141(12) -0.0152(11)
O7A 0.0453(10) 0.0410(9) 0.0388(9) 0.0003(8) -0.0030(7) 0.0010(8)
N1A 0.0318(10) 0.0321(10) 0.0368(10) 0.0017(8) 0.0019(8) -0.0028(8)
N2A 0.0367(11) 0.0301(10) 0.0338(10) 0.0007(8) -0.0042(8) -0.0021(8)
N3A 0.0373(10) 0.0340(10) 0.0323(10) 0.0003(8) 0.0020(8) -0.0059(8)
N4A 0.0322(10) 0.0302(10) 0.0393(10) 0.0016(8) -0.0015(8) 0.0006(8)
C1A 0.0351(12) 0.0422(14) 0.0468(14) 0.0018(12) 0.0014(10) 0.0030(11)
C2A 0.0670(18) 0.0519(16) 0.0318(13) -0.0061(12) 0.0055(12) -0.0012(14)
C3A 0.0513(15) 0.0296(12) 0.0484(15) -0.0059(11) 0.0038(12) 0.0011(11)
C4A 0.0415(13) 0.0365(13) 0.0325(12) -0.0024(10) 0.0039(10) 0.0020(10)
C5A 0.0343(11) 0.0324(11) 0.0243(10) 0.0007(9) -0.0035(8) -0.0023(9)
C6A 0.0347(12) 0.0305(12) 0.0399(12) 0.0030(10) -0.0062(9) 0.0014(10)
C7A 0.0332(13) 0.0433(14) 0.0570(16) 0.0031(13) -0.0078(11) 0.0036(11)
C8A 0.042(2) 0.047(2) 0.064(3) 0.0068(19) -0.0002(19) 0.0090(19)
C8C 0.042(2) 0.047(2) 0.064(3) 0.0068(19) -0.0002(19) 0.0090(19)
C9A 0.0410(14) 0.0382(13) 0.0494(15) -0.0035(12) 0.0034(11) 0.0014(11)
C10A 0.0336(12) 0.0329(12) 0.0374(12) 0.0023(10) -0.0024(9) 0.0005(10)
C11A 0.0363(12) 0.0258(11) 0.0392(12) -0.0020(10) -0.0013(9) 0.0040(9)
C12A 0.0330(12) 0.0315(12) 0.0384(12) 0.0003(10) -0.0031(9) -0.0037(10)
C13A 0.0480(15) 0.0379(14) 0.0492(15) -0.0081(12) -0.0021(12) -0.0039(11)
C14A 0.0530(16) 0.0517(16) 0.0421(14) -0.0164(13) -0.0007(12) -0.0033(13)
C15A 0.0491(15) 0.0607(17) 0.0372(13) -0.0075(13) -0.0077(11) -0.0071(14)
C16A 0.0396(14) 0.0499(15) 0.0339(12) -0.0025(11) -0.0062(10) -0.0007(11)
C17A 0.0340(12) 0.0365(12) 0.0344(12) -0.0008(10) -0.0044(9) -0.0036(10)
C18A 0.0395(12) 0.0307(12) 0.0332(11) 0.0024(10) -0.0035(9) -0.0018(10)
C19A 0.0454(14) 0.0324(12) 0.0422(13) 0.0043(11) -0.0081(11) 0.0036(11)
C20A 0.0536(17) 0.0422(15) 0.077(2) -0.0145(15) -0.0163(15) 0.0119(13)
C21A 0.0336(12) 0.0254(11) 0.0364(12) 0.0005(9) -0.0008(9) -0.0017(9)
C22A 0.0386(13) 0.0356(12) 0.0333(12) -0.0007(10) 0.0025(9) -0.0066(10)
C23A 0.0702(19) 0.0480(15) 0.0327(13) -0.0046(12) 0.0086(12) -0.0220(14)
C24A 0.0656(19) 0.085(2) 0.0349(14) -0.0001(15) -0.0073(13) -0.0398(18)
C25A 0.0419(14) 0.078(2) 0.0395(14) 0.0117(14) -0.0093(11) -0.0182(14)
C26A 0.0301(12) 0.0479(14) 0.0341(12) 0.0027(11) -0.0004(9) -0.0041(11)
C27A 0.0304(11) 0.0382(12) 0.0332(11) 0.0026(10) 0.0029(9) 0.0068(10)
C28A 0.0426(13) 0.0286(12) 0.0435(14) 0.0012(10) 0.0066(10) -0.0012(10)
C29A 0.0562(17) 0.0324(13) 0.0634(18) -0.0088(13) 0.0147(14) -0.0038(12)
C30A 0.0494(16) 0.0559(17) 0.0473(15) -0.0121(14) 0.0051(12) -0.0121(13)
C31A 0.0497(16) 0.0660(19) 0.0475(15) -0.0162(14) 0.0048(12) -0.0173(14)
C32A 0.0403(14) 0.0447(14) 0.0506(15) -0.0086(12) -0.0011(11) -0.0063(11)
C33A 0.0420(14) 0.0347(13) 0.0491(15) -0.0081(11) 0.0069(11) -0.0117(11)
C34A 0.0350(13) 0.0421(14) 0.0502(15) -0.0113(12) 0.0036(11) -0.0048(11)
C35A 0.0371(15) 0.108(3) 0.066(2) -0.034(2) 0.0082(14) -0.0116(17)
C36A 0.0441(17) 0.114(3) 0.074(2) -0.034(2) 0.0118(16) 0.0078(19)
C37A 0.0468(14) 0.0362(14) 0.0511(15) -0.0053(12) 0.0127(12) -0.0057(11)
C38A 0.0616(18) 0.0508(16) 0.0481(16) 0.0070(13) -0.0031(13) 0.0005(14)
C39A 0.0483(15) 0.0566(17) 0.0353(13) -0.0038(12) 0.0018(11) 0.0041(13)
C40A 0.0614(18) 0.0573(18) 0.0416(15) 0.0040(13) -0.0099(13) -0.0115(14)
C41A 0.075(2) 0.0663(19) 0.0321(13) -0.0014(13) 0.0052(13) -0.0170(16)
C42A 0.0529(18) 0.090(3) 0.0405(15) -0.0216(16) 0.0069(13) -0.0064(17)
C43A 0.067(2) 0.097(3) 0.062(2) -0.038(2) -0.0219(17) 0.030(2)
C44A 0.074(2) 0.071(2) 0.0491(17) -0.0139(16) -0.0119(15) 0.0253(18)

loop_
_atom_type_symbol
_atom_type_description
_atom_type_scat_dispersion_real
_atom_type_scat_dispersion_imag
_atom_type_scat_source
C C 0.0181 0.0091 'International Tables Vol C Tables 4.2.6.8 and 6.1.1.4'
H H 0.0000 0.0000 'International Tables Vol C Tables 4.2.6.8 and 6.1.1.4'
N N 0.0311 0.0180 'International Tables Vol C Tables 4.2.6.8 and 6.1.1.4'
Cl Cl 0.3639 0.7018 'International Tables Vol C Tables 4.2.6.8 and 6.1.1.4'
O O 0.0492 0.0322 'International Tables Vol C Tables 4.2.6.8 and 6.1.1.4'

loop_
_geom_angle_atom_site_label_1
_geom_angle_atom_site_label_2
_geom_angle_atom_site_label_3
_geom_angle
_geom_angle_publ_flag
Cl1 C45 Cl2 111.3(3) ?
Cl1 C45 Cl3 112.1(3) ?
Cl2 C45 Cl3 110.0(3) ?
Cl1 C45 H45 107.7 ?
Cl2 C45 H45 107.7 ?
Cl3 C45 H45 107.7 ?
Cl5 C46 Cl4 112.2(3) ?
Cl5 C46 Cl6 111.6(3) ?
Cl4 C46 Cl6 110.9(2) ?
Cl5 C46 H46 107.3 ?
Cl4 C46 H46 107.3 ?
Cl6 C46 H46 107.3 ?
C5 O1 C4 120.4(2) yes
C37 O7 C38 114.7(2) yes
C5 N1 C6 121.9(2) yes
C5 N1 H1 119.1 ?
C6 N1 H1 119.1 ?
C11 N2 C12 122.4(2) yes
C11 N2 H2 118.8 ?
C12 N2 H2 118.8 ?
C21 N3 C22 122.4(2) yes
C21 N3 H3 118.8 ?
C22 N3 H3 118.8 ?
C27 N4 C28 122.1(2) yes
C27 N4 H4 118.9 ?
C28 N4 H4 118.9 ?
C4 C1 H1B 109.5 ?
C4 C1 H1C 109.5 ?
H1B C1 H1C 109.5 ?
C4 C1 H1A 109.5 ?
H1B C1 H1A 109.5 ?
H1C C1 H1A 109.5 ?
C4 C2 H2A 109.5 ?
C4 C2 H2C 109.5 ?
H2A C2 H2C 109.5 ?
C4 C2 H2B 109.5 ?
H2A C2 H2B 109.5 ?
H2C C2 H2B 109.5 ?
C4 C3 H3A 109.5 ?
C4 C3 H3C 109.5 ?
H3A C3 H3C 109.5 ?
C4 C3 H3B 109.5 ?
H3A C3 H3B 109.5 ?
H3C C3 H3B 109.5 ?
O1 C4 C2 108.9(2) ?
O1 C4 C3 103.0(2) ?
C2 C4 C3 110.4(3) ?
O1 C4 C1 110.8(2) ?
C2 C4 C1 112.8(3) ?
C3 C4 C1 110.4(3) ?
O2 C5 N1 124.9(2) ?
O2 C5 O1 124.5(2) ?
N1 C5 O1 110.7(2) ?
N1 C6 C7 111.8(2) ?
N1 C6 C10 113.3(2) ?
C7 C6 C10 104.6(2) ?
N1 C6 H6 109.0 ?
C7 C6 H6 109.0 ?
C10 C6 H6 109.0 ?
C8 C7 C8B 45.2(4) ?
C8 C7 C6 103.5(2) ?
C8B C7 C6 105.5(3) ?
C8 C7 H7AB 111.1 ?
C8B C7 H7AB 68.5 ?
C6 C7 H7AB 111.1 ?
C8 C7 H7AA 111.1 ?
C8B C7 H7AA 140.9 ?
C6 C7 H7AA 111.1 ?
H7AB C7 H7AA 109.0 ?
C8 C7 H7BC 143.3 ?
C8B C7 H7BC 110.6 ?
C6 C7 H7BC 110.6 ?
H7AB C7 H7BC 43.9 ?
H7AA C7 H7BC 68.8 ?
C8 C7 H7BD 69.6 ?
C8B C7 H7BD 110.6 ?
C6 C7 H7BD 110.6 ?
H7AB C7 H7BD 136.6 ?
H7AA C7 H7BD 43.1 ?
H7BC C7 H7BD 108.8 ?
C7 C8 C9 103.7(3) ?
C7 C8 H8A 111.0 ?
C9 C8 H8A 111.0 ?
C7 C8 H8B 111.0 ?
C9 C8 H8B 111.0 ?
H8A C8 H8B 109.0 ?
C9 C8B C7 104.9(4) ?
C9 C8B H8BB 110.8 ?
C7 C8B H8BB 110.8 ?
C9 C8B H8BA 110.8 ?
C7 C8B H8BA 110.8 ?
H8BB C8B H8BA 108.8 ?
C8B C9 C8 45.1(4) ?
C8B C9 C10 100.4(4) ?
C8 C9 C10 106.2(2) ?
C8B C9 H9AA 146.1 ?
C8 C9 H9AA 110.5 ?
C10 C9 H9AA 110.5 ?
C8B C9 H9AB 71.4 ?
C8 C9 H9AB 110.5 ?
C10 C9 H9AB 110.5 ?
H9AA C9 H9AB 108.7 ?
C8B C9 H9BC 111.7 ?
C8 C9 H9BC 68.2 ?
C10 C9 H9BC 111.7 ?
H9AA C9 H9BC 44.0 ?
H9AB C9 H9BC 136.1 ?
C8B C9 H9BD 111.7 ?
C8 C9 H9BD 139.2 ?
C10 C9 H9BD 111.7 ?
H9AA C9 H9BD 69.8 ?
H9AB C9 H9BD 41.6 ?
H9BC C9 H9BD 109.5 ?
C11 C10 C6 113.2(2) ?
C11 C10 C9 110.0(2) ?
C6 C10 C9 104.4(2) ?
C11 C10 H10 109.7 ?
C6 C10 H10 109.7 ?
C9 C10 H10 109.7 ?
O3 C11 N2 122.3(2) ?
O3 C11 C10 122.2(2) ?
N2 C11 C10 115.3(2) ?
N2 C12 C13 111.1(3) ?
N2 C12 C17 110.6(2) ?
C13 C12 C17 111.3(2) ?
N2 C12 H12 107.9 ?
C13 C12 H12 107.9 ?
C17 C12 H12 107.9 ?
C12 C13 C14 110.7(3) ?
C12 C13 H13A 109.5 ?
C14 C13 H13A 109.5 ?
C12 C13 H13B 109.5 ?
C14 C13 H13B 109.5 ?
H13A C13 H13B 108.1 ?
C15 C14 C13 110.9(3) ?
C15 C14 H14B 109.5 ?
C13 C14 H14B 109.5 ?
C15 C14 H14A 109.5 ?
C13 C14 H14A 109.5 ?
H14B C14 H14A 108.0 ?
C16 C15 C14 111.8(3) ?
C16 C15 H15B 109.3 ?
C14 C15 H15B 109.3 ?
C16 C15 H15A 109.3 ?
C14 C15 H15A 109.3 ?
H15B C15 H15A 107.9 ?
C15 C16 C17 112.4(3) ?
C15 C16 H16B 109.1 ?
C17 C16 H16B 109.1 ?
C15 C16 H16A 109.1 ?
C17 C16 H16A 109.1 ?
H16B C16 H16A 107.9 ?
C18 C17 C12 111.1(2) ?
C18 C17 C16 114.7(3) ?
C12 C17 C16 110.4(3) ?
C18 C17 H17 106.8 ?
C12 C17 H17 106.8 ?
C16 C17 H17 106.8 ?
O4 C21 N3 122.1(3) ?
O4 C21 C18 119.5(2) ?
N3 C21 C18 118.4(2) ?
C21 C18 C17 108.1(2) ?
C21 C18 C19 109.2(3) ?
C17 C18 C19 108.1(3) ?
C21 C18 C19B 103.7(8) ?
C17 C18 C19B 127.9(7) ?
C19 C18 C19B 20.7(6) ?
C21 C18 H18 110.4 ?
C17 C18 H18 110.4 ?
C19 C18 H18 110.4 ?
C19B C18 H18 95.0 ?
C21 C18 H18A 105.0 ?
C17 C18 H18A 105.0 ?
C19 C18 H18A 120.7 ?
C19B C18 H18A 105.0 ?
H18 C18 H18A 10.3 ?
C20 C19 C18 110.0(4) ?
C20 C19 H19B 109.7 ?
C18 C19 H19B 109.7 ?
C20 C19 H19A 109.7 ?
C18 C19 H19A 109.7 ?
H19B C19 H19A 108.2 ?
C20B C19B C18 112.7(8) ?
C20B C19B H19C 109.1 ?
C18 C19B H19C 109.1 ?
C20B C19B H19D 109.1 ?
C18 C19B H19D 109.1 ?
H19C C19B H19D 107.8 ?
C19B C20B H20D 109.5 ?
C19B C20B H20F 109.5 ?
H20D C20B H20F 109.5 ?
C19B C20B H20E 109.5 ?
H20D C20B H20E 109.5 ?
H20F C20B H20E 109.5 ?
N3 C22 C23 111.2(2) ?
N3 C22 C26 112.7(2) ?
C23 C22 C26 105.26(19) ?
N3 C22 H22 109.2 ?
C23 C22 H22 109.2 ?
C26 C22 H22 109.2 ?
C22 C23 C24 104.4(2) ?
C22 C23 H23B 110.9 ?
C24 C23 H23B 110.9 ?
C22 C23 H23A 110.9 ?
C24 C23 H23A 110.9 ?
H23B C23 H23A 108.9 ?
C25 C24 C23 102.2(2) ?
C25 C24 H24A 111.3 ?
C23 C24 H24A 111.3 ?
C25 C24 H24B 111.3 ?
C23 C24 H24B 111.3 ?
H24A C24 H24B 109.2 ?
C24 C25 C26 103.2(2) ?
C24 C25 H25B 111.1 ?
C26 C25 H25B 111.1 ?
C24 C25 H25A 111.1 ?
C26 C25 H25A 111.1 ?
H25B C25 H25A 109.1 ?
C27 C26 C25 112.9(2) ?
C27 C26 C22 116.55(18) ?
C25 C26 C22 105.57(19) ?
C27 C26 H26 107.1 ?
C25 C26 H26 107.1 ?
C22 C26 H26 107.1 ?
O5 C27 N4 121.8(2) ?
O5 C27 C26 121.2(2) ?
N4 C27 C26 117.0(2) ?
N4 C28 C33 110.5(2) ?
N4 C28 C29 110.5(2) ?
C33 C28 C29 110.4(2) ?
N4 C28 H28 108.5 ?
C33 C28 H28 108.5 ?
C29 C28 H28 108.5 ?
C30 C29 C28 111.0(3) ?
C30 C29 H29A 109.4 ?
C28 C29 H29A 109.4 ?
C30 C29 H29B 109.4 ?
C28 C29 H29B 109.4 ?
H29A C29 H29B 108.0 ?
C29 C30 C31 110.3(3) ?
C29 C30 H30A 109.6 ?
C31 C30 H30A 109.6 ?
C29 C30 H30B 109.6 ?
C31 C30 H30B 109.6 ?
H30A C30 H30B 108.1 ?
C32 C31 C30 112.4(3) ?
C32 C31 H31A 109.1 ?
C30 C31 H31A 109.1 ?
C32 C31 H31B 109.1 ?
C30 C31 H31B 109.1 ?
H31A C31 H31B 107.9 ?
C31 C32 C33 113.4(3) ?
C31 C32 H32B 108.9 ?
C33 C32 H32B 108.9 ?
C31 C32 H32A 108.9 ?
C33 C32 H32A 108.9 ?
H32B C32 H32A 107.7 ?
C32 C33 C28 111.4(2) ?
C32 C33 C34 112.4(3) ?
C28 C33 C34 112.1(2) ?
C32 C33 H33 106.8 ?
C28 C33 H33 106.8 ?
C34 C33 H33 106.8 ?
C37 C34 C35 109.2(2) ?
C37 C34 C33 108.9(3) ?
C35 C34 C33 112.2(3) ?
C37 C34 H34 108.9 ?
C35 C34 H34 108.9 ?
C33 C34 H34 108.9 ?
C36 C35 C34 112.5(3) ?
C36 C35 H35A 109.1 ?
C34 C35 H35A 109.1 ?
C36 C35 H35B 109.1 ?
C34 C35 H35B 109.1 ?
H35A C35 H35B 107.8 ?
C35 C36 H36B 109.5 ?
C35 C36 H36A 109.5 ?
H36B C36 H36A 109.5 ?
C35 C36 H36C 109.5 ?
H36B C36 H36C 109.5 ?
H36A C36 H36C 109.5 ?
O6 C37 O7 122.5(3) ?
O6 C37 C34 123.2(3) ?
O7 C37 C34 114.2(2) ?
O7 C38 C39 108.5(2) ?
O7 C38 H38A 110.0 ?
C39 C38 H38A 110.0 ?
O7 C38 H38B 110.0 ?
C39 C38 H38B 110.0 ?
H38A C38 H38B 108.4 ?
C40 C39 C44 119.6(3) ?
C40 C39 C38 120.2(3) ?
C44 C39 C38 120.2(3) ?
C39 C40 C41 120.5(3) ?
C39 C40 H40 119.8 ?
C41 C40 H40 119.8 ?
C42 C41 C40 119.9(3) ?
C42 C41 H41 120.1 ?
C40 C41 H41 120.1 ?
C43 C42 C41 119.0(3) ?
C43 C42 H42 120.5 ?
C41 C42 H42 120.5 ?
C42 C43 C44 121.0(3) ?
C42 C43 H43 119.5 ?
C44 C43 H43 119.5 ?
C43 C44 C39 120.1(3) ?
C43 C44 H44 119.9 ?
C39 C44 H44 119.9 ?
C5A O1A C4A 120.20(17) yes
C37A O7A C38A 116.0(2) yes
C5A N1A C6A 121.3(2) yes
C5A N1A H1AD 119.4 ?
C6A N1A H1AD 119.4 ?
C11A N2A C12A 122.4(2) yes
C11A N2A H2AD 118.8 ?
C12A N2A H2AD 118.8 ?
C21A N3A C22A 123.1(2) yes
C21A N3A H3AD 118.4 ?
C22A N3A H3AD 118.4 ?
C27A N4A C28A 121.0(2) yes
C27A N4A H4A 119.5 ?
C28A N4A H4A 119.5 ?
C4A C1A H1AA 109.5 ?
C4A C1A H1AB 109.5 ?
H1AA C1A H1AB 109.5 ?
C4A C1A H1AC 109.5 ?
H1AA C1A H1AC 109.5 ?
H1AB C1A H1AC 109.5 ?
C4A C2A H2AB 109.5 ?
C4A C2A H2AA 109.5 ?
H2AB C2A H2AA 109.5 ?
C4A C2A H2AC 109.5 ?
H2AB C2A H2AC 109.5 ?
H2AA C2A H2AC 109.5 ?
C4A C3A H3AC 109.5 ?
C4A C3A H3AA 109.5 ?
H3AC C3A H3AA 109.5 ?
C4A C3A H3AB 109.5 ?
H3AC C3A H3AB 109.5 ?
H3AA C3A H3AB 109.5 ?
O1A C4A C1A 111.66(19) ?
O1A C4A C2A 109.4(2) ?
C1A C4A C2A 111.9(2) ?
O1A C4A C3A 102.69(19) ?
C1A C4A C3A 109.8(2) ?
C2A C4A C3A 111.1(2) ?
O2A C5A N1A 124.8(2) ?
O2A C5A O1A 124.7(2) ?
N1A C5A O1A 110.42(19) ?
N1A C6A C10A 113.90(19) ?
N1A C6A C7A 111.1(2) ?
C10A C6A C7A 104.9(2) ?
N1A C6A H6A 108.9 ?
C10A C6A H6A 108.9 ?
C7A C6A H6A 108.9 ?
C8C C7A C8A 41.6(3) ?
C8C C7A C6A 105.6(3) ?
C8A C7A C6A 103.5(3) ?
C8C C7A H7AF 71.9 ?
C8A C7A H7AF 111.1 ?
C6A C7A H7AF 111.1 ?
C8C C7A H7AE 139.4 ?
C8A C7A H7AE 111.1 ?
C6A C7A H7AE 111.1 ?
H7AF C7A H7AE 109.0 ?
C8C C7A H7AH 110.6 ?
C8A C7A H7AH 141.9 ?
C6A C7A H7AH 110.6 ?
H7AF C7A H7AH 40.5 ?
H7AE C7A H7AH 72.1 ?
C8C C7A H7AG 110.6 ?
C8A C7A H7AG 73.0 ?
C6A C7A H7AG 110.6 ?
H7AF C7A H7AG 135.5 ?
H7AE C7A H7AG 39.6 ?
H7AH C7A H7AG 108.7 ?
C9A C8A C7A 104.9(3) ?
C9A C8A H8AB 110.8 ?
C7A C8A H8AB 110.8 ?
C9A C8A H8AA 110.8 ?
C7A C8A H8AA 110.8 ?
H8AB C8A H8AA 108.8 ?
C7A C8C C9A 105.7(3) ?
C7A C8C H8CA 110.6 ?
C9A C8C H8CA 110.6 ?
C7A C8C H8CB 110.6 ?
C9A C8C H8CB 110.6 ?
H8CA C8C H8CB 108.7 ?
C8A C9A C8C 41.6(3) ?
C8A C9A C10A 107.5(3) ?
C8C C9A C10A 101.4(3) ?
C8A C9A H9AE 110.2 ?
C8C C9A H9AE 144.1 ?
C10A C9A H9AE 110.2 ?
C8A C9A H9AF 110.2 ?
C8C C9A H9AF 74.6 ?
C10A C9A H9AF 110.2 ?
H9AE C9A H9AF 108.5 ?
C8A C9A H9AG 71.2 ?
C8C C9A H9AG 111.5 ?
C10A C9A H9AG 111.5 ?
H9AE C9A H9AG 41.0 ?
H9AF C9A H9AG 135.3 ?
C8A C9A H9AH 137.0 ?
C8C C9A H9AH 111.5 ?
C10A C9A H9AH 111.5 ?
H9AE C9A H9AH 72.5 ?
H9AF C9A H9AH 38.4 ?
H9AG C9A H9AH 109.3 ?
C11A C10A C6A 113.1(2) ?
C11A C10A C9A 111.17(19) ?
C6A C10A C9A 104.84(19) ?
C11A C10A H10A 109.2 ?
C6A C10A H10A 109.2 ?
C9A C10A H10A 109.2 ?
O3A C11A N2A 121.9(2) ?
O3A C11A C10A 121.0(2) ?
N2A C11A C10A 117.0(2) ?
N2A C12A C13A 110.0(2) ?
N2A C12A C17A 110.90(19) ?
C13A C12A C17A 111.2(2) ?
N2A C12A H12A 108.2 ?
C13A C12A H12A 108.2 ?
C17A C12A H12A 108.2 ?
C12A C13A C14A 112.3(2) ?
C12A C13A H13C 109.2 ?
C14A C13A H13C 109.2 ?
C12A C13A H13D 109.2 ?
C14A C13A H13D 109.2 ?
H13C C13A H13D 107.9 ?
C13A C14A C15A 110.7(2) ?
C13A C14A H14C 109.5 ?
C15A C14A H14C 109.5 ?
C13A C14A H14D 109.5 ?
C15A C14A H14D 109.5 ?
H14C C14A H14D 108.1 ?
C16A C15A C14A 111.8(2) ?
C16A C15A H15D 109.3 ?
C14A C15A H15D 109.3 ?
C16A C15A H15C 109.3 ?
C14A C15A H15C 109.3 ?
H15D C15A H15C 107.9 ?
C15A C16A C17A 111.4(2) ?
C15A C16A H16D 109.3 ?
C17A C16A H16D 109.3 ?
C15A C16A H16C 109.3 ?
C17A C16A H16C 109.3 ?
H16D C16A H16C 108.0 ?
C16A C17A C12A 111.0(2) ?
C16A C17A C18A 113.3(2) ?
C12A C17A C18A 111.42(19) ?
C16A C17A H17A 106.9 ?
C12A C17A H17A 106.9 ?
C18A C17A H17A 106.9 ?
C21A C18A C19A 108.6(2) ?
C21A C18A C17A 108.58(19) ?
C19A C18A C17A 112.62(19) ?
C21A C18A H18B 109.0 ?
C19A C18A H18B 109.0 ?
C17A C18A H18B 109.0 ?
C20A C19A C18A 114.1(2) ?
C20A C19A H19F 108.7 ?
C18A C19A H19F 108.7 ?
C20A C19A H19E 108.7 ?
C18A C19A H19E 108.7 ?
H19F C19A H19E 107.6 ?
C19A C20A H20G 109.5 ?
C19A C20A H20I 109.5 ?
H20G C20A H20I 109.5 ?
C19A C20A H20H 109.5 ?
H20G C20A H20H 109.5 ?
H20I C20A H20H 109.5 ?
O4A C21A N3A 122.4(2) ?
O4A C21A C18A 119.7(2) ?
N3A C21A C18A 118.0(2) ?
N3A C22A C23A 111.8(2) ?
N3A C22A C26A 113.4(2) ?
C23A C22A C26A 105.2(2) ?
N3A C22A H22A 108.8 ?
C23A C22A H22A 108.8 ?
C26A C22A H22A 108.8 ?
C24A C23A C22A 105.7(2) ?
C24A C23A H23C 110.6 ?
C22A C23A H23C 110.6 ?
C24A C23A H23D 110.6 ?
C22A C23A H23D 110.6 ?
H23C C23A H23D 108.7 ?
C25A C24A C23A 104.0(2) ?
C25A C24A H24C 111.0 ?
C23A C24A H24C 111.0 ?
C25A C24A H24D 111.0 ?
C23A C24A H24D 111.0 ?
H24C C24A H24D 109.0 ?
C24A C25A C26A 102.7(2) ?
C24A C25A H25D 111.2 ?
C26A C25A H25D 111.2 ?
C24A C25A H25C 111.2 ?
C26A C25A H25C 111.2 ?
H25D C25A H25C 109.1 ?
C27A C26A C25A 111.6(2) ?
C27A C26A C22A 118.20(19) ?
C25A C26A C22A 105.3(2) ?
C27A C26A H26A 107.0 ?
C25A C26A H26A 107.0 ?
C22A C26A H26A 107.0 ?
O5A C27A N4A 121.4(2) ?
O5A C27A C26A 120.6(2) ?
N4A C27A C26A 118.0(2) ?
N4A C28A C29A 110.3(2) ?
N4A C28A C33A 110.5(2) ?
C29A C28A C33A 111.5(2) ?
N4A C28A H28A 108.1 ?
C29A C28A H28A 108.1 ?
C33A C28A H28A 108.1 ?
C30A C29A C28A 111.8(2) ?
C30A C29A H29D 109.2 ?
C28A C29A H29D 109.2 ?
C30A C29A H29C 109.2 ?
C28A C29A H29C 109.2 ?
H29D C29A H29C 107.9 ?
C29A C30A C31A 110.4(3) ?
C29A C30A H30C 109.6 ?
C31A C30A H30C 109.6 ?
C29A C30A H30D 109.6 ?
C31A C30A H30D 109.6 ?
H30C C30A H30D 108.1 ?
C30A C31A C32A 110.5(2) ?
C30A C31A H31C 109.5 ?
C32A C31A H31C 109.5 ?
C30A C31A H31D 109.5 ?
C32A C31A H31D 109.5 ?
H31C C31A H31D 108.1 ?
C31A C32A C33A 111.8(2) ?
C31A C32A H32C 109.3 ?
C33A C32A H32C 109.3 ?
C31A C32A H32D 109.3 ?
C33A C32A H32D 109.3 ?
H32C C32A H32D 107.9 ?
C28A C33A C34A 111.9(2) ?
C28A C33A C32A 112.0(2) ?
C34A C33A C32A 111.9(2) ?
C28A C33A H33A 106.9 ?
C34A C33A H33A 106.9 ?
C32A C33A H33A 106.9 ?
C37A C34A C35A 105.3(2) ?
C37A C34A C33A 112.2(2) ?
C35A C34A C33A 112.0(2) ?
C37A C34A H34A 109.1 ?
C35A C34A H34A 109.1 ?
C33A C34A H34A 109.1 ?
C36A C35A C34A 112.8(3) ?
C36A C35A H35D 109.0 ?
C34A C35A H35D 109.0 ?
C36A C35A H35C 109.0 ?
C34A C35A H35C 109.0 ?
H35D C35A H35C 107.8 ?
C35A C36A H36D 109.5 ?
C35A C36A H36E 109.5 ?
H36D C36A H36E 109.5 ?
C35A C36A H36F 109.5 ?
H36D C36A H36F 109.5 ?
H36E C36A H36F 109.5 ?
O6A C37A O7A 122.7(3) ?
O6A C37A C34A 125.1(3) ?
O7A C37A C34A 112.2(2) ?
O7A C38A C39A 109.1(2) ?
O7A C38A H38C 109.9 ?
C39A C38A H38C 109.9 ?
O7A C38A H38D 109.9 ?
C39A C38A H38D 109.9 ?
H38C C38A H38D 108.3 ?
C44A C39A C40A 118.1(3) ?
C44A C39A C38A 119.5(3) ?
C40A C39A C38A 122.4(3) ?
C41A C40A C39A 120.3(3) ?
C41A C40A H40A 119.8 ?
C39A C40A H40A 119.8 ?
C42A C41A C40A 120.2(3) ?
C42A C41A H41A 119.9 ?
C40A C41A H41A 119.9 ?
C43A C42A C41A 120.0(3) ?
C43A C42A H42A 120.0 ?
C41A C42A H42A 120.0 ?
C42A C43A C44A 120.1(3) ?
C42A C43A H43A 120.0 ?
C44A C43A H43A 120.0 ?
C39A C44A C43A 121.3(4) ?
C39A C44A H44A 119.4 ?
C43A C44A H44A 119.4 ?

loop_
_geom_bond_atom_site_label_1
_geom_bond_atom_site_label_2
_geom_bond_distance
_geom_bond_publ_flag
Cl1 C45 1.722(4) yes
Cl2 C45 1.742(4) yes
Cl3 C45 1.758(4) yes
C45 H45 1.0000 ?
Cl4 C46 1.740(4) yes
Cl5 C46 1.728(4) yes
Cl6 C46 1.745(4) yes
C46 H46 1.0000 ?
O1 C5 1.362(3) yes
O1 C4 1.472(3) yes
O2 C5 1.221(3) yes
O3 C11 1.232(3) yes
O4 C21 1.244(3) yes
O5 C27 1.249(3) yes
O6 C37 1.216(4) yes
O7 C37 1.331(4) yes
O7 C38 1.454(4) yes
N1 C5 1.336(3) yes
N1 C6 1.448(3) yes
N1 H1 0.8800 ?
N2 C11 1.347(3) yes
N2 C12 1.454(3) yes
N2 H2 0.8800 ?
N3 C21 1.328(4) yes
N3 C22 1.466(3) yes
N3 H3 0.8800 ?
N4 C27 1.334(3) yes
N4 C28 1.460(3) yes
N4 H4 0.8800 ?
C1 C4 1.529(5) ?
C1 H1B 0.9800 ?
C1 H1C 0.9800 ?
C1 H1A 0.9800 ?
C2 C4 1.514(4) ?
C2 H2A 0.9800 ?
C2 H2C 0.9800 ?
C2 H2B 0.9800 ?
C3 C4 1.522(4) ?
C3 H3A 0.9800 ?
C3 H3C 0.9800 ?
C3 H3B 0.9800 ?
C6 C7 1.539(3) ?
C6 C10 1.551(4) ?
C6 H6 1.0000 ?
C7 C8 1.497(4) ?
C7 C8B 1.507(5) ?
C7 H7AB 0.9900 ?
C7 H7AA 0.9900 ?
C7 H7BC 0.9900 ?
C7 H7BD 0.9900 ?
C8 C9 1.522(4) ?
C8 H8A 0.9900 ?
C8 H8B 0.9900 ?
C8B C9 1.488(5) ?
C8B H8BB 0.9900 ?
C8B H8BA 0.9900 ?
C9 C10 1.564(4) ?
C9 H9AA 0.9900 ?
C9 H9AB 0.9900 ?
C9 H9BC 0.9900 ?
C9 H9BD 0.9900 ?
C10 C11 1.504(4) ?
C10 H10 1.0000 ?
C12 C13 1.529(4) ?
C12 C17 1.538(4) ?
C12 H12 1.0000 ?
C13 C14 1.543(4) ?
C13 H13A 0.9900 ?
C13 H13B 0.9900 ?
C14 C15 1.511(6) ?
C14 H14B 0.9900 ?
C14 H14A 0.9900 ?
C15 C16 1.503(6) ?
C15 H15B 0.9900 ?
C15 H15A 0.9900 ?
C16 C17 1.544(4) ?
C16 H16B 0.9900 ?
C16 H16A 0.9900 ?
C17 C18 1.541(5) ?
C17 H17 1.0000 ?
C21 C18 1.524(4) ?
C18 C19 1.569(5) ?
C18 C19B 1.571(6) ?
C18 H18 1.0000 ?
C18 H18A 1.0000 ?
C19 C20 1.520(7) ?
C19 H19B 0.9900 ?
C19 H19A 0.9900 ?
C20 H20A 0.9800 ?
C20 H20C 0.9800 ?
C20 H20B 0.9800 ?
C19B C20B 1.522(8) ?
C19B H19C 0.9900 ?
C19B H19D 0.9900 ?
C20B H20D 0.9800 ?
C20B H20F 0.9800 ?
C20B H20E 0.9800 ?
C22 C23 1.535(4) ?
C22 C26 1.563(3) ?
C22 H22 1.0000 ?
C23 C24 1.536(3) ?
C23 H23B 0.9900 ?
C23 H23A 0.9900 ?
C24 C25 1.525(4) ?
C24 H24A 0.9900 ?
C24 H24B 0.9900 ?
C25 C26 1.541(3) ?
C25 H25B 0.9900 ?
C25 H25A 0.9900 ?
C26 C27 1.516(3) ?
C26 H26 1.0000 ?
C28 C33 1.539(4) ?
C28 C29 1.539(5) ?
C28 H28 1.0000 ?
C29 C30 1.515(5) ?
C29 H29A 0.9900 ?
C29 H29B 0.9900 ?
C30 C31 1.532(5) ?
C30 H30A 0.9900 ?
C30 H30B 0.9900 ?
C31 C32 1.513(6) ?
C31 H31A 0.9900 ?
C31 H31B 0.9900 ?
C32 C33 1.524(4) ?
C32 H32B 0.9900 ?
C32 H32A 0.9900 ?
C33 C34 1.552(5) ?
C33 H33 1.0000 ?
C34 C37 1.494(4) ?
C34 C35 1.539(4) ?
C34 H34 1.0000 ?
C35 C36 1.510(6) ?
C35 H35A 0.9900 ?
C35 H35B 0.9900 ?
C36 H36B 0.9800 ?
C36 H36A 0.9800 ?
C36 H36C 0.9800 ?
C38 C39 1.502(4) ?
C38 H38A 0.9900 ?
C38 H38B 0.9900 ?
C39 C40 1.359(4) ?
C39 C44 1.393(4) ?
C40 C41 1.399(5) ?
C40 H40 0.9500 ?
C41 C42 1.390(4) ?
C41 H41 0.9500 ?
C42 C43 1.375(5) ?
C42 H42 0.9500 ?
C43 C44 1.372(4) ?
C43 H43 0.9500 ?
C44 H44 0.9500 ?
O1A C5A 1.360(3) yes
O1A C4A 1.470(3) yes
O2A C5A 1.223(3) yes
O3A C11A 1.244(3) yes
O4A C21A 1.241(3) yes
O5A C27A 1.243(3) yes
O6A C37A 1.201(3) yes
O7A C37A 1.348(3) yes
O7A C38A 1.441(3) yes
N1A C5A 1.332(3) yes
N1A C6A 1.462(3) yes
N1A H1AD 0.8800 ?
N2A C11A 1.337(3) yes
N2A C12A 1.470(3) yes
N2A H2AD 0.8800 ?
N3A C21A 1.324(3) yes
N3A C22A 1.469(3) yes
N3A H3AD 0.8800 ?
N4A C27A 1.343(3) yes
N4A C28A 1.470(3) yes
N4A H4A 0.8800 ?
C1A C4A 1.528(4) ?
C1A H1AA 0.9800 ?
C1A H1AB 0.9800 ?
C1A H1AC 0.9800 ?
C2A C4A 1.525(3) ?
C2A H2AB 0.9800 ?
C2A H2AA 0.9800 ?
C2A H2AC 0.9800 ?
C3A C4A 1.525(3) ?
C3A H3AC 0.9800 ?
C3A H3AA 0.9800 ?
C3A H3AB 0.9800 ?
C6A C10A 1.554(3) ?
C6A C7A 1.548(3) ?
C6A H6A 1.0000 ?
C7A C8C 1.488(4) ?
C7A C8A 1.511(4) ?
C7A H7AF 0.9900 ?
C7A H7AE 0.9900 ?
C7A H7AH 0.9900 ?
C7A H7AG 0.9900 ?
C8A C9A 1.497(4) ?
C8A H8AB 0.9900 ?
C8A H8AA 0.9900 ?
C8C C9A 1.504(4) ?
C8C H8CA 0.9900 ?
C8C H8CB 0.9900 ?
C9A C10A 1.548(3) ?
C9A H9AE 0.9900 ?
C9A H9AF 0.9900 ?
C9A H9AG 0.9900 ?
C9A H9AH 0.9900 ?
C10A C11A 1.511(3) ?
C10A H10A 1.0000 ?
C12A C13A 1.528(4) ?
C12A C17A 1.543(3) ?
C12A H12A 1.0000 ?
C13A C14A 1.528(4) ?
C13A H13C 0.9900 ?
C13A H13D 0.9900 ?
C14A C15A 1.538(4) ?
C14A H14C 0.9900 ?
C14A H14D 0.9900 ?
C15A C16A 1.536(4) ?
C15A H15D 0.9900 ?
C15A H15C 0.9900 ?
C16A C17A 1.528(3) ?
C16A H16D 0.9900 ?
C16A H16C 0.9900 ?
C17A C18A 1.556(3) ?
C17A H17A 1.0000 ?
C18A C21A 1.526(3) ?
C18A C19A 1.541(3) ?
C18A H18B 1.0000 ?
C19A C20A 1.513(4) ?
C19A H19F 0.9900 ?
C19A H19E 0.9900 ?
C20A H20G 0.9800 ?
C20A H20I 0.9800 ?
C20A H20H 0.9800 ?
C22A C23A 1.530(4) ?
C22A C26A 1.553(4) ?
C22A H22A 1.0000 ?
C23A C24A 1.510(5) ?
C23A H23C 0.9900 ?
C23A H23D 0.9900 ?
C24A C25A 1.506(5) ?
C24A H24C 0.9900 ?
C24A H24D 0.9900 ?
C25A C26A 1.544(3) ?
C25A H25D 0.9900 ?
C25A H25C 0.9900 ?
C26A C27A 1.509(3) ?
C26A H26A 1.0000 ?
C28A C29A 1.527(4) ?
C28A C33A 1.529(4) ?
C28A H28A 1.0000 ?
C29A C30A 1.519(4) ?
C29A H29D 0.9900 ?
C29A H29C 0.9900 ?
C30A C31A 1.527(4) ?
C30A H30C 0.9900 ?
C30A H30D 0.9900 ?
C31A C32A 1.530(4) ?
C31A H31C 0.9900 ?
C31A H31D 0.9900 ?
C32A C33A 1.534(4) ?
C32A H32C 0.9900 ?
C32A H32D 0.9900 ?
C33A C34A 1.542(4) ?
C33A H33A 1.0000 ?
C34A C37A 1.501(4) ?
C34A C35A 1.537(4) ?
C34A H34A 1.0000 ?
C35A C36A 1.525(5) ?
C35A H35D 0.9900 ?
C35A H35C 0.9900 ?
C36A H36D 0.9800 ?
C36A H36E 0.9800 ?
C36A H36F 0.9800 ?
C38A C39A 1.494(4) ?
C38A H38C 0.9900 ?
C38A H38D 0.9900 ?
C39A C44A 1.381(4) ?
C39A C40A 1.400(4) ?
C40A C41A 1.387(4) ?
C40A H40A 0.9500 ?
C41A C42A 1.372(5) ?
C41A H41A 0.9500 ?
C42A C43A 1.374(6) ?
C42A H42A 0.9500 ?
C43A C44A 1.378(5) ?
C43A H43A 0.9500 ?
C44A H44A 0.9500 ?

loop_
_geom_hbond_atom_site_label_D
_geom_hbond_atom_site_label_H
_geom_hbond_atom_site_label_A
_geom_hbond_distance_DH
_geom_hbond_distance_HA
_geom_hbond_distance_DA
_geom_hbond_angle_DHA
_geom_hbond_site_symmetry_A
N1 H1 O3A 0.88 1.97 2.795(3) 155.5 .
N2 H2 O5A 0.88 2.05 2.917(3) 169.2 .
N3 H3 O2 0.88 2.06 2.917(3) 163.7 .
N4 H4 O4 0.88 1.93 2.806(3) 174.2 .
N3A H3AD O2A 0.88 2.13 2.959(3) 157.6 .
N4A H4A O4A 0.88 2.04 2.900(3) 166.8 .
N1A H1AD O3 0.88 2.02 2.847(3) 155.2 3_755
N2A H2AD O5 0.88 2.07 2.902(3) 157.7 3_755

loop_
_geom_torsion_atom_site_label_1
_geom_torsion_atom_site_label_2
_geom_torsion_atom_site_label_3
_geom_torsion_atom_site_label_4
_geom_torsion
C5 O1 C4 C2 59.7(3)
C5 O1 C4 C3 177.0(2)
C5 O1 C4 C1 -64.9(3)
C6 N1 C5 O2 0.7(4)
C6 N1 C5 O1 179.9(2)
C4 O1 C5 O2 11.7(4)
C4 O1 C5 N1 -167.5(2)
C5 N1 C6 C7 -156.0(2)
C5 N1 C6 C10 86.1(3)
N1 C6 C7 C8 -160.3(2)
C10 C6 C7 C8 -37.3(3)
N1 C6 C7 C8B -113.6(4)
C10 C6 C7 C8B 9.4(4)
C8B C7 C8 C9 -56.4(4)
C6 C7 C8 C9 42.1(3)
C8 C7 C8B C9 59.0(4)
C6 C7 C8B C9 -34.8(7)
C7 C8B C9 C8 -57.6(4)
C7 C8B C9 C10 45.0(6)
C7 C8 C9 C8B 57.8(4)
C7 C8 C9 C10 -30.9(3)
N1 C6 C10 C11 -100.6(2)
C7 C6 C10 C11 137.4(2)
N1 C6 C10 C9 139.8(2)
C7 C6 C10 C9 17.8(3)
C8B C9 C10 C11 -160.2(4)
C8 C9 C10 C11 -114.1(3)
C8B C9 C10 C6 -38.4(4)
C8 C9 C10 C6 7.6(3)
C12 N2 C11 O3 -5.6(4)
C12 N2 C11 C10 171.0(2)
C6 C10 C11 O3 -49.5(3)
C9 C10 C11 O3 66.9(3)
C6 C10 C11 N2 133.9(2)
C9 C10 C11 N2 -109.7(2)
C11 N2 C12 C13 -93.6(3)
C11 N2 C12 C17 142.2(2)
N2 C12 C13 C14 -67.7(4)
C17 C12 C13 C14 56.0(4)
C12 C13 C14 C15 -56.4(4)
C13 C14 C15 C16 56.0(4)
C14 C15 C16 C17 -55.3(4)
N2 C12 C17 C18 -58.7(3)
C13 C12 C17 C18 177.3(2)
N2 C12 C17 C16 69.7(3)
C13 C12 C17 C16 -54.4(3)
C15 C16 C17 C18 -179.6(3)
C15 C16 C17 C12 54.0(3)
C22 N3 C21 O4 -0.5(4)
C22 N3 C21 C18 -179.2(2)
O4 C21 C18 C17 -62.4(3)
N3 C21 C18 C17 116.3(3)
O4 C21 C18 C19 55.0(4)
N3 C21 C18 C19 -126.3(4)
O4 C21 C18 C19B 75.9(6)
N3 C21 C18 C19B -105.5(6)
C12 C17 C18 C21 -62.6(3)
C16 C17 C18 C21 171.5(2)
C12 C17 C18 C19 179.3(4)
C16 C17 C18 C19 53.3(4)
C12 C17 C18 C19B 172.5(8)
C16 C17 C18 C19B 46.6(9)
C21 C18 C19 C20 63.0(6)
C17 C18 C19 C20 -179.6(4)
C19B C18 C19 C20 -15(2)
C21 C18 C19B C20B -73.3(13)
C17 C18 C19B C20B 53.3(17)
C19 C18 C19B C20B 34.9(16)
C21 N3 C22 C23 -151.7(2)
C21 N3 C22 C26 90.4(3)
N3 C22 C23 C24 -99.4(2)
C26 C22 C23 C24 22.9(3)
C22 C23 C24 C25 -41.2(3)
C23 C24 C25 C26 43.2(2)
C24 C25 C26 C27 -157.4(2)
C24 C25 C26 C22 -29.0(2)
N3 C22 C26 C27 -108.8(2)
C23 C22 C26 C27 129.8(2)
N3 C22 C26 C25 125.0(2)
C23 C22 C26 C25 3.7(2)
C28 N4 C27 O5 -3.2(4)
C28 N4 C27 C26 174.9(2)
C25 C26 C27 O5 -14.6(3)
C22 C26 C27 O5 -137.0(2)
C25 C26 C27 N4 167.4(2)
C22 C26 C27 N4 44.9(3)
C27 N4 C28 C33 166.7(2)
C27 N4 C28 C29 -70.8(3)
N4 C28 C29 C30 -64.3(3)
C33 C28 C29 C30 58.2(3)
C28 C29 C30 C31 -58.1(4)
C29 C30 C31 C32 54.4(4)
C30 C31 C32 C33 -51.4(4)
C31 C32 C33 C28 50.9(3)
C31 C32 C33 C34 177.7(2)
N4 C28 C33 C32 68.8(3)
C29 C28 C33 C32 -53.7(3)
N4 C28 C33 C34 -58.1(3)
C29 C28 C33 C34 179.4(2)
C32 C33 C34 C37 176.9(2)
C28 C33 C34 C37 -56.7(3)
C32 C33 C34 C35 55.9(3)
C28 C33 C34 C35 -177.6(3)
C37 C34 C35 C36 57.4(4)
C33 C34 C35 C36 178.1(3)
C38 O7 C37 O6 4.7(4)
C38 O7 C37 C34 -174.2(3)
C35 C34 C37 O6 49.6(5)
C33 C34 C37 O6 -73.1(4)
C35 C34 C37 O7 -131.5(3)
C33 C34 C37 O7 105.8(3)
C37 O7 C38 C39 -178.6(3)
O7 C38 C39 C40 117.2(3)
O7 C38 C39 C44 -64.9(4)
C44 C39 C40 C41 0.0(5)
C38 C39 C40 C41 178.0(3)
C39 C40 C41 C42 0.1(5)
C40 C41 C42 C43 -0.2(5)
C41 C42 C43 C44 0.1(5)
C42 C43 C44 C39 0.0(5)
C40 C39 C44 C43 -0.1(4)
C38 C39 C44 C43 -178.1(3)
C5A O1A C4A C1A -59.5(3)
C5A O1A C4A C2A 64.9(3)
C5A O1A C4A C3A -177.09(19)
C6A N1A C5A O2A -0.3(3)
C6A N1A C5A O1A 179.39(19)
C4A O1A C5A O2A 8.0(3)
C4A O1A C5A N1A -171.72(18)
C5A N1A C6A C10A 88.4(3)
C5A N1A C6A C7A -153.5(2)
N1A C6A C7A C8C -114.1(3)
C10A C6A C7A C8C 9.4(3)
N1A C6A C7A C8A -157.1(3)
C10A C6A C7A C8A -33.6(3)
C8C C7A C8A C9A -60.1(3)
C6A C7A C8A C9A 38.3(4)
C8A C7A C8C C9A 60.1(3)
C6A C7A C8C C9A -32.8(4)
C7A C8A C9A C8C 59.2(3)
C7A C8A C9A C10A -28.4(4)
C7A C8C C9A C8A -61.1(4)
C7A C8C C9A C10A 42.5(4)
N1A C6A C10A C11A -100.7(2)
C7A C6A C10A C11A 137.6(2)
N1A C6A C10A C9A 138.0(2)
C7A C6A C10A C9A 16.3(3)
C8A C9A C10A C11A -115.5(3)
C8C C9A C10A C11A -158.1(3)
C8A C9A C10A C6A 7.0(3)
C8C C9A C10A C6A -35.6(3)
C12A N2A C11A O3A -6.3(3)
C12A N2A C11A C10A 171.1(2)
C6A C10A C11A O3A -46.1(3)
C9A C10A C11A O3A 71.5(3)
C6A C10A C11A N2A 136.4(2)
C9A C10A C11A N2A -105.9(2)
C11A N2A C12A C13A -96.2(3)
C11A N2A C12A C17A 140.4(2)
N2A C12A C13A C14A -67.9(3)
C17A C12A C13A C14A 55.3(3)
C12A C13A C14A C15A -54.8(3)
C13A C14A C15A C16A 54.4(3)
C14A C15A C16A C17A -55.2(3)
C15A C16A C17A C12A 55.0(3)
C15A C16A C17A C18A -178.7(2)
N2A C12A C17A C16A 67.7(3)
C13A C12A C17A C16A -55.0(3)
N2A C12A C17A C18A -59.7(3)
C13A C12A C17A C18A 177.7(2)
C16A C17A C18A C21A 172.8(2)
C12A C17A C18A C21A -61.1(3)
C16A C17A C18A C19A 52.5(3)
C12A C17A C18A C19A 178.6(2)
C21A C18A C19A C20A 58.2(3)
C17A C18A C19A C20A 178.5(2)
C22A N3A C21A O4A -0.6(4)
C22A N3A C21A C18A 179.3(2)
C19A C18A C21A O4A 58.6(3)
C17A C18A C21A O4A -64.2(3)
C19A C18A C21A N3A -121.3(2)
C17A C18A C21A N3A 116.0(2)
C21A N3A C22A C23A -144.9(2)
C21A N3A C22A C26A 96.4(3)
N3A C22A C23A C24A -107.8(2)
C26A C22A C23A C24A 15.6(3)
C22A C23A C24A C25A -36.1(3)
C23A C24A C25A C26A 41.7(3)
C24A C25A C26A C27A -161.1(2)
C24A C25A C26A C22A -31.7(3)
N3A C22A C26A C27A -102.2(2)
C23A C22A C26A C27A 135.4(2)
N3A C22A C26A C25A 132.3(2)
C23A C22A C26A C25A 9.9(2)
C28A N4A C27A O5A -2.1(3)
C28A N4A C27A C26A 176.3(2)
C25A C26A C27A O5A -32.1(3)
C22A C26A C27A O5A -154.5(2)
C25A C26A C27A N4A 149.6(2)
C22A C26A C27A N4A 27.2(3)
C27A N4A C28A C29A -91.5(3)
C27A N4A C28A C33A 144.7(2)
N4A C28A C29A C30A -68.7(3)
C33A C28A C29A C30A 54.5(3)
C28A C29A C30A C31A -57.7(3)
C29A C30A C31A C32A 57.8(3)
C30A C31A C32A C33A -55.6(3)
N4A C28A C33A C34A -55.1(3)
C29A C28A C33A C34A -178.2(2)
N4A C28A C33A C32A 71.5(3)
C29A C28A C33A C32A -51.6(3)
C31A C32A C33A C28A 52.7(3)
C31A C32A C33A C34A 179.3(2)
C28A C33A C34A C37A -45.1(3)
C32A C33A C34A C37A -171.7(2)
C28A C33A C34A C35A -163.3(3)
C32A C33A C34A C35A 70.0(3)
C37A C34A C35A C36A 55.2(4)
C33A C34A C35A C36A 177.5(3)
C38A O7A C37A O6A -3.8(4)
C38A O7A C37A C34A 173.8(2)
C35A C34A C37A O6A 67.4(4)
C33A C34A C37A O6A -54.7(4)
C35A C34A C37A O7A -110.2(3)
C33A C34A C37A O7A 127.7(2)
C37A O7A C38A C39A 167.7(2)
O7A C38A C39A C44A -153.1(3)
O7A C38A C39A C40A 28.3(4)
C44A C39A C40A C41A 2.9(5)
C38A C39A C40A C41A -178.5(3)
C39A C40A C41A C42A -0.2(5)
C40A C41A C42A C43A -2.0(5)
C41A C42A C43A C44A 1.5(5)
C40A C39A C44A C43A -3.4(5)
C38A C39A C44A C43A 177.9(3)
C42A C43A C44A C39A 1.3(5)

loop_
_platon_squeeze_void_nr
_platon_squeeze_void_average_x
_platon_squeeze_void_average_y
_platon_squeeze_void_average_z
_platon_squeeze_void_volume
_platon_squeeze_void_count_electrons
_platon_squeeze_void_content
1 -0.106 0.559 0.076 322 77 ' '
2 0.106 0.059 0.424 322 77 ' '
3 0.394 -0.059 0.924 322 79 ' '
4 0.606 0.441 0.576 322 79 ' '
